data_2212355
loop_
_publ_author_name
'Wu-Lan Zeng'
'Sai Bi'
'Na-Na Tian'
'Jun Wan'

_publ_section_title
;
 3-(1<i>H</i>-Benzotriazol-1-yl)-1-(3-chlorophenyl)propan-1-one
;
_journal_coeditor_code SA2037
_journal_issue 2
_journal_name_full 'Acta Crystallographica Section E'
_journal_page_first o617
_journal_page_last o618
_journal_paper_doi 10.1107/S1600536807000712
_journal_volume 63
_journal_year 2007
_chemical_formula_iupac 'C15 H12 Cl N3 O'
_chemical_formula_moiety 'C15 H12 Cl N3 O'
_chemical_formula_sum 'C15 H12 Cl N3 O'
_chemical_formula_weight 285.73
_chemical_name_systematic
;
3-(1H-Benzotriazol-1-yl)-1-(3-chlorophenyl)propan-1-one
;
_space_group_IT_number 2
_symmetry_cell_setting triclinic
_symmetry_space_group_name_Hall '-P 1'
_symmetry_space_group_name_H-M 'P -1'
_atom_sites_solution_hydrogens geom
_atom_sites_solution_primary direct
_atom_sites_solution_secondary difmap
_audit_creation_method SHELXL-97
_cell_angle_alpha 92.948(2)
_cell_angle_beta 96.711(2)
_cell_angle_gamma 102.841(2)
_cell_formula_units_Z 2
_cell_length_a 7.4919(9)
_cell_length_b 7.9858(10)
_cell_length_c 11.4486(14)
_cell_measurement_reflns_used 1725
_cell_measurement_temperature 293(2)
_cell_measurement_theta_max 25.8
_cell_measurement_theta_min 2.6
_cell_volume 661.13(14)
_computing_cell_refinement 'SAINT (Siemens, 1996)'
_computing_data_collection 'SMART (Siemens, 1996)'
_computing_data_reduction SAINT
_computing_molecular_graphics 'SHELXTL (Sheldrick, 1997b)'
_computing_publication_material
;
SHELXTL, PARST (Nardelli, 1995) and PLATON (Spek, 2003)
;
_computing_structure_refinement 'SHELXL97 (Sheldrick, 1997a)'
_computing_structure_solution 'SHELXS97 (Sheldrick, 1997a)'
_diffrn_ambient_temperature 293(2)
_diffrn_detector_area_resol_mean 8.33
_diffrn_measured_fraction_theta_full 0.974
_diffrn_measured_fraction_theta_max 0.974
_diffrn_measurement_device_type 'Siemens SMART 1000 CCD area-detector'
_diffrn_measurement_method \w
_diffrn_radiation_monochromator graphite
_diffrn_radiation_source 'fine-focus sealed tube'
_diffrn_radiation_type MoK\a
_diffrn_radiation_wavelength 0.71073
_diffrn_reflns_av_R_equivalents 0.0126
_diffrn_reflns_av_sigmaI/netI 0.0240
_diffrn_reflns_limit_h_max 8
_diffrn_reflns_limit_h_min -9
_diffrn_reflns_limit_k_max 9
_diffrn_reflns_limit_k_min -8
_diffrn_reflns_limit_l_max 14
_diffrn_reflns_limit_l_min -10
_diffrn_reflns_number 3726
_diffrn_reflns_theta_full 26.00
_diffrn_reflns_theta_max 26.00
_diffrn_reflns_theta_min 1.80
_diffrn_standards_number 0
_exptl_absorpt_coefficient_mu 0.287
_exptl_absorpt_correction_T_max 0.9719
_exptl_absorpt_correction_T_min 0.8792
_exptl_absorpt_correction_type multi-scan
_exptl_absorpt_process_details '(SADABS; Sheldrick, 1996)'
_exptl_crystal_colour colourless
_exptl_crystal_density_diffrn 1.435
_exptl_crystal_density_method 'not measured'
_exptl_crystal_description needle
_exptl_crystal_F_000 296
_exptl_crystal_size_max 0.46
_exptl_crystal_size_mid 0.17
_exptl_crystal_size_min 0.10
_refine_diff_density_max 0.217
_refine_diff_density_min -0.184
_refine_ls_extinction_method none
_refine_ls_goodness_of_fit_ref 1.053
_refine_ls_hydrogen_treatment constr
_refine_ls_matrix_type full
_refine_ls_number_parameters 181
_refine_ls_number_reflns 2526
_refine_ls_number_restraints 0
_refine_ls_restrained_S_all 1.053
_refine_ls_R_factor_all 0.0492
_refine_ls_R_factor_gt 0.0405
_refine_ls_shift/su_max 0.000
_refine_ls_shift/su_mean 0.000
_refine_ls_structure_factor_coef Fsqd
_refine_ls_weighting_details 'calc w=1/[\s^2^(Fo^2^)+(0.0522P)^2^+0.1689P] where P=(Fo^2^+2Fc^2^)/3'
_refine_ls_weighting_scheme calc
_refine_ls_wR_factor_gt 0.1036
_refine_ls_wR_factor_ref 0.1114
_reflns_number_gt 2102
_reflns_number_total 2526
_reflns_threshold_expression I>2\s(I)
_cod_data_source_file sa2037.cif
_cod_data_source_block I
_cod_depositor_comments
;
The following automatic conversions were performed:
'_symmetry_cell_setting' value 'Triclinic' changed to 'triclinic'
according to '/home/saulius/struct/CIF-dictionaries/cif_core.dic'
dictionary named 'cif_core.dic' version 2.4.1 from 2010-06-29.

Automatic conversion script
Id: cif_fix_enum 1527 2010-12-29 10:47:43Z saulius 

The following automatic conversions were performed:

'_symmetry_cell_setting' value 'Triclinic' changed to 'triclinic'
according to /home/saulius/struct/CIF-dictionaries/cif_core.dic
dictionary named 'cif_core.dic' version 2.4.1 from 2010-06-29.

Automatic conversion script
Id: cif_fix_values 1715 2011-07-08 13:25:40Z adriana 
;
_cod_database_code 2212355
_cod_database_fobs_code 2212355

loop_
_symmetry_equiv_pos_as_xyz
'x, y, z'
'-x, -y, -z'

loop_
_atom_site_aniso_label
_atom_site_aniso_U_11
_atom_site_aniso_U_22
_atom_site_aniso_U_33
_atom_site_aniso_U_12
_atom_site_aniso_U_13
_atom_site_aniso_U_23
Cl1 0.0926(4) 0.0509(3) 0.0588(3) -0.0071(3) 0.0147(3) 0.0107(2)
O1 0.1080(12) 0.0554(8) 0.0474(8) -0.0082(8) 0.0283(8) -0.0018(6)
N1 0.0546(8) 0.0443(8) 0.0366(7) 0.0049(6) 0.0081(6) 0.0047(6)
N2 0.0772(11) 0.0491(9) 0.0367(8) 0.0023(8) 0.0111(7) -0.0005(6)
N3 0.0775(11) 0.0499(9) 0.0384(8) 0.0024(8) 0.0127(7) 0.0028(7)
C1 0.0649(12) 0.0534(11) 0.0410(9) 0.0107(9) 0.0149(8) 0.0073(8)
C2 0.0784(13) 0.0585(12) 0.0402(10) 0.0144(10) 0.0121(9) -0.0041(8)
C3 0.0635(11) 0.0453(10) 0.0518(11) 0.0104(8) 0.0050(9) -0.0024(8)
C4 0.0502(10) 0.0464(9) 0.0461(10) 0.0077(8) 0.0082(7) 0.0075(8)
C5 0.0515(10) 0.0479(10) 0.0380(9) 0.0075(8) 0.0094(7) 0.0027(7)
C6 0.0446(9) 0.0470(9) 0.0391(9) 0.0104(7) 0.0089(7) 0.0052(7)
C7 0.0521(10) 0.0485(10) 0.0427(10) 0.0088(8) 0.0120(7) 0.0053(8)
C8 0.0576(10) 0.0460(10) 0.0437(9) 0.0086(8) 0.0106(8) 0.0081(8)
C9 0.0615(11) 0.0508(10) 0.0418(10) 0.0027(8) 0.0107(8) 0.0084(8)
C10 0.0441(9) 0.0438(9) 0.0369(8) 0.0092(7) 0.0070(7) 0.0035(7)
C11 0.0490(9) 0.0462(9) 0.0377(9) 0.0099(7) 0.0081(7) 0.0033(7)
C12 0.0589(11) 0.0486(10) 0.0485(10) 0.0073(8) 0.0138(8) 0.0089(8)
C13 0.0607(11) 0.0446(10) 0.0622(12) 0.0066(8) 0.0133(9) 0.0006(9)
C14 0.0673(12) 0.0551(11) 0.0500(11) 0.0087(9) 0.0113(9) -0.0106(9)
C15 0.0597(11) 0.0574(11) 0.0375(9) 0.0109(9) 0.0121(8) 0.0006(8)

loop_
_atom_site_type_symbol
_atom_site_label
_atom_site_fract_x
_atom_site_fract_y
_atom_site_fract_z
_atom_site_U_iso_or_equiv
_atom_site_thermal_displace_type
_atom_site_calc_flag
_atom_site_refinement_flags
_atom_site_occupancy
Cl Cl1 0.14037(8) -0.43424(6) 0.39153(5) 0.0706(2) Uani . . 1.000
O O1 0.4402(2) 0.22567(18) 0.40850(12) 0.0733(5) Uani . . 1.000
N N1 0.7001(2) 0.61446(18) 0.21712(12) 0.0460(4) Uani . . 1.000
N N2 0.7110(2) 0.5790(2) 0.10179(13) 0.0561(5) Uani . . 1.000
N N3 0.7867(2) 0.7204(2) 0.05711(13) 0.0568(5) Uani . . 1.000
C C1 0.3694(3) -0.0547(2) 0.14055(16) 0.0528(6) Uani . . 1.000
C C2 0.3000(3) -0.2259(3) 0.10167(17) 0.0592(7) Uani . . 1.000
C C3 0.2292(3) -0.3442(2) 0.17718(16) 0.0543(6) Uani . . 1.000
C C4 0.2304(2) -0.2878(2) 0.29377(15) 0.0478(6) Uani . . 1.000
C C5 0.3016(2) -0.1186(2) 0.33466(15) 0.0462(6) Uani . . 1.000
C C6 0.3714(2) 0.0005(2) 0.25782(14) 0.0433(5) Uani . . 1.000
C C7 0.4457(2) 0.1837(2) 0.30602(15) 0.0477(6) Uani . . 1.000
C C8 0.5279(3) 0.3142(2) 0.22500(15) 0.0491(6) Uani . . 1.000
C C9 0.6213(3) 0.4836(2) 0.29285(16) 0.0525(6) Uani . . 1.000
C C10 0.7725(2) 0.7847(2) 0.24888(14) 0.0416(5) Uani . . 1.000
C C11 0.8273(2) 0.8519(2) 0.14540(14) 0.0443(5) Uani . . 1.000
C C12 0.9104(3) 1.0273(2) 0.14475(16) 0.0521(6) Uani . . 1.000
C C13 0.9347(3) 1.1259(2) 0.24887(17) 0.0564(6) Uani . . 1.000
C C14 0.8786(3) 1.0560(3) 0.35232(17) 0.0586(7) Uani . . 1.000
C C15 0.7964(3) 0.8852(2) 0.35501(15) 0.0516(6) Uani . . 1.000
H H1A 0.41510 0.02400 0.08800 0.0630 Uiso calc R 1.000
H H2B 0.30100 -0.26180 0.02320 0.0710 Uiso calc R 1.000
H H3A 0.18160 -0.45930 0.15060 0.0650 Uiso calc R 1.000
H H5A 0.30310 -0.08400 0.41360 0.0550 Uiso calc R 1.000
H H8A 0.61710 0.27070 0.18450 0.0590 Uiso calc R 1.000
H H8B 0.43110 0.33160 0.16600 0.0590 Uiso calc R 1.000
H H9A 0.53220 0.52510 0.33460 0.0630 Uiso calc R 1.000
H H9B 0.71880 0.46560 0.35110 0.0630 Uiso calc R 1.000
H H12A 0.94740 1.07440 0.07640 0.0630 Uiso calc R 1.000
H H13A 0.98990 1.24270 0.25140 0.0680 Uiso calc R 1.000
H H14A 0.89790 1.12810 0.42130 0.0700 Uiso calc R 1.000
H H15A 0.75880 0.83920 0.42350 0.0620 Uiso calc R 1.000

loop_
_atom_type_symbol
_atom_type_description
_atom_type_scat_dispersion_real
_atom_type_scat_dispersion_imag
_atom_type_scat_source
C C 0.0033 0.0016 'International Tables Vol C Tables 4.2.6.8 and 6.1.1.4'
H H 0.0000 0.0000 'International Tables Vol C Tables 4.2.6.8 and 6.1.1.4'
N N 0.0061 0.0033 'International Tables Vol C Tables 4.2.6.8 and 6.1.1.4'
O O 0.0106 0.0060 'International Tables Vol C Tables 4.2.6.8 and 6.1.1.4'
Cl Cl 0.1484 0.1585 'International Tables Vol C Tables 4.2.6.8 and 6.1.1.4'

loop_
_geom_angle_atom_site_label_1
_geom_angle_atom_site_label_2
_geom_angle_atom_site_label_3
_geom_angle
_geom_angle_publ_flag
N2 N1 C9 122.94(14) no
N2 N1 C10 110.15(14) no
C9 N1 C10 126.91(14) no
N1 N2 N3 109.17(14) no
N2 N3 C11 107.93(14) no
C2 C1 C6 120.25(16) no
C1 C2 C3 120.97(18) no
C2 C3 C4 118.39(16) no
Cl1 C4 C3 119.53(12) no
Cl1 C4 C5 118.93(13) no
C3 C4 C5 121.54(15) no
C4 C5 C6 119.81(15) no
C1 C6 C5 119.02(15) no
C1 C6 C7 123.05(14) no
C5 C6 C7 117.93(14) no
O1 C7 C6 120.34(15) no
O1 C7 C8 120.84(15) no
C6 C7 C8 118.82(14) no
C7 C8 C9 111.06(14) no
N1 C9 C8 112.73(14) no
N1 C10 C11 104.15(14) no
N1 C10 C15 133.14(15) no
C11 C10 C15 122.71(15) no
N3 C11 C10 108.60(14) no
N3 C11 C12 131.07(15) no
C10 C11 C12 120.33(15) no
C11 C12 C13 117.04(16) no
C12 C13 C14 121.86(16) no
C13 C14 C15 122.16(18) no
C10 C15 C14 115.90(16) no
C2 C1 H1A 119.87 no
C6 C1 H1A 119.88 no
C1 C2 H2B 119.55 no
C3 C2 H2B 119.48 no
C2 C3 H3A 120.79 no
C4 C3 H3A 120.81 no
C4 C5 H5A 120.09 no
C6 C5 H5A 120.10 no
C7 C8 H8A 109.42 no
C7 C8 H8B 109.42 no
C9 C8 H8A 109.43 no
C9 C8 H8B 109.40 no
H8A C8 H8B 108.05 no
N1 C9 H9A 109.05 no
N1 C9 H9B 109.04 no
C8 C9 H9A 109.05 no
C8 C9 H9B 109.01 no
H9A C9 H9B 107.83 no
C11 C12 H12A 121.47 no
C13 C12 H12A 121.49 no
C12 C13 H13A 119.11 no
C14 C13 H13A 119.03 no
C13 C14 H14A 118.90 no
C15 C14 H14A 118.94 no
C10 C15 H15A 122.04 no
C14 C15 H15A 122.07 no

loop_
_geom_bond_atom_site_label_1
_geom_bond_atom_site_label_2
_geom_bond_distance
_geom_bond_publ_flag
Cl1 C4 1.7423(17) no
O1 C7 1.211(2) no
N1 N2 1.352(2) no
N1 C9 1.460(2) no
N1 C10 1.360(2) no
N2 N3 1.304(2) no
N3 C11 1.376(2) no
C1 C2 1.380(3) no
C1 C6 1.389(2) no
C2 C3 1.375(3) no
C3 C4 1.385(2) no
C4 C5 1.373(2) no
C5 C6 1.387(2) no
C6 C7 1.496(2) no
C7 C8 1.508(2) no
C8 C9 1.506(2) no
C10 C11 1.393(2) no
C10 C15 1.392(2) no
C11 C12 1.401(2) no
C12 C13 1.365(3) no
C13 C14 1.404(3) no
C14 C15 1.370(3) no
C1 H1A 0.9304 no
C2 H2B 0.9302 no
C3 H3A 0.9300 no
C5 H5A 0.9294 no
C8 H8A 0.9702 no
C8 H8B 0.9703 no
C9 H9A 0.9698 no
C9 H9B 0.9704 no
C12 H12A 0.9302 no
C13 H13A 0.9300 no
C14 H14A 0.9304 no
C15 H15A 0.9297 no

loop_
_geom_hbond_atom_site_label_D
_geom_hbond_atom_site_label_H
_geom_hbond_atom_site_label_A
_geom_hbond_site_symmetry_A
_geom_hbond_distance_DH
_geom_hbond_distance_HA
_geom_hbond_distance_DA
_geom_hbond_angle_DHA
_geom_hbond_publ_flag
C15 H15A O1 2_666 0.93 2.57 3.454(2) 158 yes

loop_
_geom_torsion_atom_site_label_1
_geom_torsion_atom_site_label_2
_geom_torsion_atom_site_label_3
_geom_torsion_atom_site_label_4
_geom_torsion
_geom_torsion_publ_flag
C9 N1 N2 N3 179.79(16) no
C10 N1 N2 N3 -0.47(19) no
N2 N1 C9 C8 -9.0(3) no
C10 N1 C9 C8 171.26(17) no
N2 N1 C10 C11 0.45(18) no
N2 N1 C10 C15 -179.18(19) no
C9 N1 C10 C11 -179.82(17) no
C9 N1 C10 C15 0.5(3) no
N1 N2 N3 C11 0.27(19) no
N2 N3 C11 C10 0.00(19) no
N2 N3 C11 C12 179.32(19) no
C2 C1 C6 C7 179.57(18) no
C2 C1 C6 C5 -0.4(3) no
C6 C1 C2 C3 1.0(3) no
C1 C2 C3 C4 -0.5(3) no
C2 C3 C4 Cl1 179.60(16) no
C2 C3 C4 C5 -0.6(3) no
Cl1 C4 C5 C6 -179.03(12) no
C3 C4 C5 C6 1.2(3) no
C4 C5 C6 C1 -0.6(2) no
C4 C5 C6 C7 179.36(14) no
C1 C6 C7 C8 -2.0(3) no
C5 C6 C7 O1 -1.7(2) no
C1 C6 C7 O1 178.29(18) no
C5 C6 C7 C8 178.03(16) no
C6 C7 C8 C9 -171.14(16) no
O1 C7 C8 C9 8.6(3) no
C7 C8 C9 N1 -179.04(16) no
N1 C10 C11 C12 -179.68(16) no
C15 C10 C11 N3 179.40(17) no
C15 C10 C11 C12 0.0(3) no
N1 C10 C11 N3 -0.29(18) no
N1 C10 C15 C14 179.30(19) no
C11 C10 C15 C14 -0.3(3) no
N3 C11 C12 C13 -178.96(19) no
C10 C11 C12 C13 0.3(3) no
C11 C12 C13 C14 -0.3(3) no
C12 C13 C14 C15 0.0(4) no
C13 C14 C15 C10 0.3(3) no

loop_
_cod_related_entry_id
_cod_related_entry_database
_cod_related_entry_code
1 ChemSpider 21125348
